data_4068555
loop_
_publ_author_name
'O, Wylie W. N.'
'Lough, Alan J.'
'Morris, Robert H.'

_publ_section_title
;
 Synthesis and Characterization of Nitrile-Functionalized N-Heterocyclic
 Carbenes and Their Complexes of Silver(I) and Rhodium(I)
;
_journal_issue 3
_journal_name_full Organometallics
_journal_page_first 853
_journal_paper_doi 10.1021/om8009377
_journal_volume 28
_journal_year 2009
_chemical_formula_moiety 'C11 H10 N3, B F4'
_chemical_formula_sum 'C11 H10 B F4 N3'
_chemical_formula_weight 271.03
_chemical_name_systematic
; 
 ? 
;
_space_group_IT_number 14
_symmetry_cell_setting monoclinic
_symmetry_space_group_name_Hall '-P 2ybc'
_symmetry_space_group_name_H-M 'P 1 21/c 1'
_atom_sites_solution_hydrogens geom
_atom_sites_solution_primary direct
_atom_sites_solution_secondary difmap
_audit_creation_method SHELXL-97
_cell_angle_alpha 90.00
_cell_angle_beta 111.308(3)
_cell_angle_gamma 90.00
_cell_formula_units_Z 4
_cell_length_a 12.8385(5)
_cell_length_b 10.2371(6)
_cell_length_c 9.7995(6)
_cell_measurement_reflns_used 8249
_cell_measurement_temperature 150(1)
_cell_measurement_theta_max 27.5
_cell_measurement_theta_min 2.6
_cell_volume 1199.90(11)
_computing_cell_refinement 'Denzo-SMN (Otwinowski & Minor, 1997)'
_computing_data_collection 'Collect (Nonius B.V., 1997-2002)'
_computing_data_reduction Denzo-SMN
_computing_molecular_graphics 'PLATON (Spek, 2003)'
_computing_publication_material 'SHELXTL V6.1'
_computing_structure_refinement 'SHELXTL V6.1(Sheldrick, 2001)'
_computing_structure_solution 'SIR-92 (Altomare et al., 1994)'
_diffrn_ambient_temperature 150(2)
_diffrn_detector_area_resol_mean 9
_diffrn_measured_fraction_theta_full 0.993
_diffrn_measured_fraction_theta_max 0.993
_diffrn_measurement_device_type 'Nonius KappaCCD'
_diffrn_measurement_method '\f scans and \w scans with \k offsets'
_diffrn_radiation_monochromator graphite
_diffrn_radiation_source 'fine-focus sealed tube'
_diffrn_radiation_type MoK\a
_diffrn_radiation_wavelength 0.71073
_diffrn_reflns_av_R_equivalents 0.0612
_diffrn_reflns_av_sigmaI/netI 0.0883
_diffrn_reflns_limit_h_max 16
_diffrn_reflns_limit_h_min -15
_diffrn_reflns_limit_k_max 12
_diffrn_reflns_limit_k_min -13
_diffrn_reflns_limit_l_max 12
_diffrn_reflns_limit_l_min -12
_diffrn_reflns_number 8249
_diffrn_reflns_theta_full 27.46
_diffrn_reflns_theta_max 27.46
_diffrn_reflns_theta_min 2.62
_diffrn_standards_number 0
_exptl_absorpt_coefficient_mu 0.135
_exptl_absorpt_correction_T_max 1.001
_exptl_absorpt_correction_T_min 0.914
_exptl_absorpt_correction_type multi-scan
_exptl_absorpt_process_details
;
multi-scan from symmetry-related measurements 
 Sortav (Blessing 1995)
;
_exptl_crystal_colour colourless
_exptl_crystal_density_diffrn 1.500
_exptl_crystal_density_method 'not measured'
_exptl_crystal_description plate
_exptl_crystal_F_000 552
_exptl_crystal_size_max 0.18
_exptl_crystal_size_mid 0.12
_exptl_crystal_size_min 0.04
_refine_diff_density_max 0.240
_refine_diff_density_min -0.293
_refine_diff_density_rms 0.062
_refine_ls_extinction_method none
_refine_ls_goodness_of_fit_ref 0.974
_refine_ls_hydrogen_treatment constr
_refine_ls_matrix_type full
_refine_ls_number_parameters 173
_refine_ls_number_reflns 2739
_refine_ls_number_restraints 0
_refine_ls_restrained_S_all 0.974
_refine_ls_R_factor_all 0.1369
_refine_ls_R_factor_gt 0.0532
_refine_ls_shift/su_max 0.001
_refine_ls_shift/su_mean 0.000
_refine_ls_structure_factor_coef Fsqd
_refine_ls_weighting_details 'calc w=1/[\s^2^(Fo^2^)+(0.0779P)^2^] where P=(Fo^2^+2Fc^2^)/3'
_refine_ls_weighting_scheme calc
_refine_ls_wR_factor_gt 0.1211
_refine_ls_wR_factor_ref 0.1576
_reflns_number_gt 1355
_reflns_number_total 2739
_reflns_threshold_expression I>2\s(I)
_cod_data_source_file om8009377_si_001.cif
_cod_data_source_block m-CN-BF4
_cod_depositor_comments
;
The following automatic conversions were performed:

'_symmetry_cell_setting' value 'Monoclinic' changed to 'monoclinic'
according to /home/saulius/struct/CIF-dictionaries/cif_core.dic
dictionary named 'cif_core.dic' version 2.4.2 from 2011-04-26.

Automatic conversion script
Id: cif_fix_values 1715 2011-07-08 13:25:40Z adriana 
;
_cod_original_sg_symbol_H-M 'P 21/c'
_cod_database_code 4068555

loop_
_symmetry_equiv_pos_as_xyz
'x, y, z'
'-x, y+1/2, -z+1/2'
'-x, -y, -z'
'x, -y-1/2, z-1/2'

loop_
_atom_site_label
_atom_site_type_symbol
_atom_site_fract_x
_atom_site_fract_y
_atom_site_fract_z
_atom_site_U_iso_or_equiv
_atom_site_adp_type
_atom_site_occupancy
_atom_site_symmetry_multiplicity
_atom_site_calc_flag
_atom_site_refinement_flags
N1 N 0.27941(16) 0.5046(2) 0.1965(2) 0.0269(5) Uani 1 1 d .
N2 N 0.41934(16) 0.6011(2) 0.1674(2) 0.0280(5) Uani 1 1 d .
N3 N 0.30551(19) 0.2234(2) 0.0040(2) 0.0418(6) Uani 1 1 d .
C1 C 0.3211(2) 0.5460(3) 0.0971(3) 0.0293(6) Uani 1 1 d .
H1A H 0.2862 0.5374 -0.0062 0.035 Uiso 1 1 calc R
C2 C 0.3537(2) 0.5366(3) 0.3345(3) 0.0301(6) Uani 1 1 d .
H2A H 0.3447 0.5200 0.4250 0.036 Uiso 1 1 calc R
C3 C 0.4410(2) 0.5957(3) 0.3162(3) 0.0304(6) Uani 1 1 d .
H3A H 0.5058 0.6280 0.3917 0.037 Uiso 1 1 calc R
C4 C 0.4916(2) 0.6626(3) 0.0996(3) 0.0380(7) Uani 1 1 d .
H4A H 0.4608 0.6473 -0.0064 0.057 Uiso 1 1 calc R
H4B H 0.5668 0.6248 0.1410 0.057 Uiso 1 1 calc R
H4C H 0.4956 0.7567 0.1187 0.057 Uiso 1 1 calc R
C5 C 0.17381(19) 0.4383(3) 0.1653(3) 0.0268(6) Uani 1 1 d .
C6 C 0.15370(19) 0.3202(3) 0.0896(3) 0.0295(6) Uani 1 1 d .
C7 C 0.0517(2) 0.2570(3) 0.0621(3) 0.0346(7) Uani 1 1 d .
H7A H 0.0361 0.1767 0.0100 0.041 Uiso 1 1 calc R
C8 C -0.0268(2) 0.3122(3) 0.1113(3) 0.0369(7) Uani 1 1 d .
H8A H -0.0963 0.2696 0.0927 0.044 Uiso 1 1 calc R
C9 C -0.0045(2) 0.4292(3) 0.1874(3) 0.0360(7) Uani 1 1 d .
H9A H -0.0585 0.4658 0.2216 0.043 Uiso 1 1 calc R
C10 C 0.0959(2) 0.4933(3) 0.2141(3) 0.0324(6) Uani 1 1 d .
H10A H 0.1109 0.5741 0.2653 0.039 Uiso 1 1 calc R
C11 C 0.2379(2) 0.2637(3) 0.0420(3) 0.0316(6) Uani 1 1 d .
F1 F 0.24813(13) 1.02140(16) 0.26836(16) 0.0453(5) Uani 1 1 d .
F2 F 0.22830(14) 0.80266(17) 0.24377(19) 0.0559(5) Uani 1 1 d .
F3 F 0.18440(18) 0.9327(2) 0.04415(18) 0.0763(7) Uani 1 1 d .
F4 F 0.36517(14) 0.90611(18) 0.1903(2) 0.0705(6) Uani 1 1 d .
B1 B 0.2559(3) 0.9143(3) 0.1854(3) 0.0346(8) Uani 1 1 d .

loop_
_atom_site_aniso_label
_atom_site_aniso_U_11
_atom_site_aniso_U_22
_atom_site_aniso_U_33
_atom_site_aniso_U_23
_atom_site_aniso_U_13
_atom_site_aniso_U_12
N1 0.0256(11) 0.0299(13) 0.0273(11) -0.0004(9) 0.0122(10) -0.0008(9)
N2 0.0260(11) 0.0299(13) 0.0308(11) -0.0005(10) 0.0134(9) -0.0016(9)
N3 0.0434(13) 0.0360(15) 0.0520(15) -0.0030(12) 0.0246(12) 0.0015(11)
C1 0.0317(14) 0.0316(16) 0.0274(14) -0.0003(12) 0.0142(12) -0.0009(12)
C2 0.0317(14) 0.0347(17) 0.0239(13) 0.0000(12) 0.0100(12) 0.0009(12)
C3 0.0301(13) 0.0330(16) 0.0289(14) -0.0039(12) 0.0115(11) 0.0007(12)
C4 0.0352(14) 0.0433(18) 0.0440(16) 0.0053(14) 0.0246(13) -0.0027(13)
C5 0.0254(13) 0.0294(16) 0.0265(13) 0.0038(11) 0.0105(11) -0.0010(11)
C6 0.0265(13) 0.0341(17) 0.0290(13) 0.0002(12) 0.0114(11) -0.0002(12)
C7 0.0334(14) 0.0320(16) 0.0362(15) 0.0000(13) 0.0102(12) -0.0032(12)
C8 0.0288(14) 0.0414(18) 0.0417(16) 0.0067(14) 0.0143(13) -0.0024(12)
C9 0.0304(14) 0.0452(19) 0.0380(15) 0.0060(13) 0.0193(13) 0.0042(13)
C10 0.0350(15) 0.0335(17) 0.0332(14) -0.0004(12) 0.0176(12) 0.0012(12)
C11 0.0354(14) 0.0235(15) 0.0367(15) -0.0015(12) 0.0140(13) -0.0013(12)
F1 0.0510(10) 0.0467(11) 0.0436(9) -0.0042(8) 0.0237(8) 0.0009(8)
F2 0.0607(11) 0.0412(11) 0.0799(13) 0.0180(9) 0.0422(10) 0.0037(9)
F3 0.1020(16) 0.0746(16) 0.0361(11) -0.0035(9) 0.0056(10) -0.0293(12)
F4 0.0601(11) 0.0576(13) 0.1205(17) -0.0076(11) 0.0648(12) -0.0005(9)
B1 0.0389(17) 0.040(2) 0.0305(17) 0.0002(15) 0.0198(15) -0.0028(15)

loop_
_atom_type_symbol
_atom_type_description
_atom_type_scat_dispersion_real
_atom_type_scat_dispersion_imag
_atom_type_scat_source
C C 0.0033 0.0016 'International Tables Vol C Tables 4.2.6.8 and 6.1.1.4'
H H 0.0000 0.0000 'International Tables Vol C Tables 4.2.6.8 and 6.1.1.4'
N N 0.0061 0.0033 'International Tables Vol C Tables 4.2.6.8 and 6.1.1.4'
B B 0.0013 0.0007 'International Tables Vol C Tables 4.2.6.8 and 6.1.1.4'
F F 0.0171 0.0103 'International Tables Vol C Tables 4.2.6.8 and 6.1.1.4'

loop_
_geom_angle_atom_site_label_1
_geom_angle_atom_site_label_2
_geom_angle_atom_site_label_3
_geom_angle
C1 N1 C2 108.7(2)
C1 N1 C5 125.9(2)
C2 N1 C5 125.41(18)
C1 N2 C3 108.7(2)
C1 N2 C4 126.0(2)
C3 N2 C4 125.3(2)
N2 C1 N1 108.2(2)
C3 C2 N1 106.8(2)
C2 C3 N2 107.6(2)
C10 C5 C6 121.5(2)
C10 C5 N1 118.6(2)
C6 C5 N1 119.9(2)
C5 C6 C7 119.0(2)
C5 C6 C11 120.2(2)
C7 C6 C11 120.7(2)
C8 C7 C6 119.5(3)
C9 C8 C7 120.4(2)
C10 C9 C8 120.5(2)
C5 C10 C9 119.0(3)
N3 C11 C6 177.7(3)
F3 B1 F2 110.8(2)
F3 B1 F4 110.0(2)
F2 B1 F4 110.1(3)
F3 B1 F1 108.5(3)
F2 B1 F1 109.0(2)
F4 B1 F1 108.3(2)

loop_
_geom_bond_atom_site_label_1
_geom_bond_atom_site_label_2
_geom_bond_distance
N1 C1 1.340(3)
N1 C2 1.382(3)
N1 C5 1.446(3)
N2 C1 1.324(3)
N2 C3 1.383(3)
N2 C4 1.465(3)
N3 C11 1.139(3)
C2 C3 1.342(3)
C5 C10 1.376(3)
C5 C6 1.392(4)
C6 C7 1.397(3)
C6 C11 1.445(3)
C7 C8 1.385(3)
C8 C9 1.385(4)
C9 C10 1.384(4)
F1 B1 1.391(3)
F2 B1 1.381(3)
F3 B1 1.368(4)
F4 B1 1.388(3)
